data_7022618
loop_
_publ_author_name
'Gonz\'alez-L\'opez, Vianney'
'Leyva, Marco A.'
'Rosales-Hoz, Mar\'ia J'

_publ_section_title
;
 Coupling of acetylene molecules on ruthenium clusters, involving cleavage
 of C-Si bonds in the alkyne and coordination of a phenyl ring of a SiPh3
 group.
;
_journal_issue 15
_journal_name_full 'Dalton transactions (Cambridge, England : 2003)'
_journal_page_first 5401
_journal_page_last 5411
_journal_paper_doi 10.1039/c3dt32335h
_journal_volume 42
_journal_year 2013
_chemical_compound_source 'synthesis as described'
_chemical_formula_moiety 'C16 H12 O9 Ru3 Si1'
_chemical_formula_sum 'C52 H46 Cl4 O5 Ru3 Si3'
_chemical_formula_weight 1280.17
_chemical_name_common 'compound 9'
_chemical_name_systematic
;
?
;
_space_group_IT_number 2
_symmetry_cell_setting triclinic
_symmetry_Int_Tables_number 2
_symmetry_space_group_name_Hall '-P 1'
_symmetry_space_group_name_H-M 'P -1'
_atom_sites_solution_hydrogens geom
_atom_sites_solution_primary direct
_atom_sites_solution_secondary difmap
_audit_conform_dict_location ftp://ftp.iucr.org/pub/cif_core.dic
_audit_conform_dict_name cif_core.dic
_audit_conform_dict_version 2.4
_audit_creation_date 2012-12-14T12:16:10-00:00
_audit_creation_method 'WinGX routine CIF_UPDATE'
_cell_angle_alpha 72.928(2)
_cell_angle_beta 84.8990(10)
_cell_angle_gamma 86.6140(10)
_cell_formula_units_Z 2
_cell_length_a 9.9128(2)
_cell_length_b 15.4684(4)
_cell_length_c 17.7928(4)
_cell_measurement_reflns_used 600
_cell_measurement_temperature 293(2)
_cell_measurement_theta_max 14
_cell_measurement_theta_min 1
_cell_measurement_wavelength 0.71073
_cell_volume 2596.16(11)
_computing_cell_refinement 'HKL Scalepack (Otwinowski & Minor 1997)'
_computing_data_collection 'Collect (Bruker AXS BV, 1997-2004)'
_computing_data_reduction 'HKL Denzo and Scalepack (Otwinowski & Minor 1997)'
_computing_molecular_graphics 'Ortep-3 for Windows (Farrugia, 1997)'
_computing_publication_material 'WinGX publication routines (Farrugia, 1999)'
_computing_structure_refinement 'SHELXL-97 (Sheldrick, 2008)'
_computing_structure_solution 'SHELXS-97 (Sheldrick, 2008)'
_diffrn_ambient_temperature 293(2)
_diffrn_detector 'CCD plate'
_diffrn_detector_area_resol_mean 9
_diffrn_measured_fraction_theta_full 0.997
_diffrn_measured_fraction_theta_max 0.989
_diffrn_measurement_device '95mm CCD camera on \k-goniostat'
_diffrn_measurement_device_type KappaCCD
_diffrn_measurement_method 'CCD rotation images, thick slices'
_diffrn_orient_matrix_type 'by Bruker AXS Collect from scalepack cell'
_diffrn_orient_matrix_UB_11 -0.885726E-1
_diffrn_orient_matrix_UB_12 -0.267926E-1
_diffrn_orient_matrix_UB_13 -0.18663E-2
_diffrn_orient_matrix_UB_21 0.435197E-1
_diffrn_orient_matrix_UB_22 -0.316786E-1
_diffrn_orient_matrix_UB_23 -0.379616E-1
_diffrn_orient_matrix_UB_31 0.230439E-1
_diffrn_orient_matrix_UB_32 -0.53457E-1
_diffrn_orient_matrix_UB_33 0.450736E-1
_diffrn_radiation_monochromator graphite
_diffrn_radiation_probe x-ray
_diffrn_radiation_type MoK\a
_diffrn_radiation_wavelength 0.71073
_diffrn_reflns_av_R_equivalents 0.0804
_diffrn_reflns_av_unetI/netI 0.0987
_diffrn_reflns_limit_h_max 12
_diffrn_reflns_limit_h_min -12
_diffrn_reflns_limit_k_max 20
_diffrn_reflns_limit_k_min -20
_diffrn_reflns_limit_l_max 23
_diffrn_reflns_limit_l_min -22
_diffrn_reflns_number 42836
_diffrn_reflns_reduction_process
;
Scaled and merged with Sortav
R.H. Blessing, (1987) Cryst. Rev. 1, 3-58
R.H. Blessing, (1989) J. Appl. Cryst. 22, 396-397
;
_diffrn_reflns_theta_full 25
_diffrn_reflns_theta_max 27.54
_diffrn_reflns_theta_min 2.07
_diffrn_source 'Enraf Nonius FR590'
_exptl_absorpt_coefficient_mu 1.183
_exptl_absorpt_correction_T_max 0.8208
_exptl_absorpt_correction_T_min 0.7916
_exptl_absorpt_correction_type multi-scan
_exptl_absorpt_process_details
;
[c.f. r.h. blessing, acta cryst. (1995), a51, 33-38]
;
_exptl_crystal_colour yellow
_exptl_crystal_density_diffrn 1.638
_exptl_crystal_density_method 'not measured'
_exptl_crystal_description prism
_exptl_crystal_F_000 1280
_exptl_crystal_size_max 0.28
_exptl_crystal_size_mid 0.16
_exptl_crystal_size_min 0.1
_refine_diff_density_max 2.007
_refine_diff_density_min -1.079
_refine_diff_density_rms 0.215
_refine_ls_extinction_method none
_refine_ls_goodness_of_fit_ref 1.078
_refine_ls_hydrogen_treatment mixed
_refine_ls_matrix_type full
_refine_ls_number_parameters 610
_refine_ls_number_reflns 11821
_refine_ls_number_restraints 12
_refine_ls_restrained_S_all 1.082
_refine_ls_R_factor_all 0.1086
_refine_ls_R_factor_gt 0.0606
_refine_ls_shift/su_max 0.026
_refine_ls_shift/su_mean 0
_refine_ls_structure_factor_coef Fsqd
_refine_ls_weighting_details 'calc w=1/[\s^2^(Fo^2^)+(0.0935P)^2^+0.9867P] where P=(Fo^2^+2Fc^2^)/3'
_refine_ls_weighting_scheme calc
_refine_ls_wR_factor_gt 0.1512
_refine_ls_wR_factor_ref 0.1784
_reflns_number_gt 7814
_reflns_number_total 11821
_reflns_threshold_expression >2\s(I)
_cod_data_source_file c3dt32335h.txt
_cod_data_source_block mrvian27
_cod_original_cell_volume 2596.16(10)
_cod_original_sg_symbol_H-M P-1
_cod_database_code 7022618

loop_
_symmetry_equiv_pos_as_xyz
'x, y, z'
'-x, -y, -z'

loop_
_atom_site_label
_atom_site_type_symbol
_atom_site_fract_x
_atom_site_fract_y
_atom_site_fract_z
_atom_site_U_iso_or_equiv
_atom_site_adp_type
_atom_site_occupancy
_atom_site_symmetry_multiplicity
_atom_site_calc_flag
_atom_site_refinement_flags
_atom_site_disorder_assembly
_atom_site_disorder_group
C15 C 0.7608(9) 0.7110(5) 0.9443(5) 0.062(2) Uani 1 1 d . . .
H15B H 0.7687 0.702 0.8929 0.094 Uiso 1 1 calc R . .
H15C H 0.6996 0.6683 0.9787 0.094 Uiso 1 1 calc R . .
H15A H 0.8482 0.7023 0.9652 0.094 Uiso 1 1 calc R . .
C16 C 0.5160(6) 0.8397(5) 0.9098(4) 0.0420(17) Uani 1 1 d . . .
H16C H 0.4881 0.9025 0.8947 0.063 Uiso 1 1 calc R . .
H16B H 0.4587 0.8073 0.9543 0.063 Uiso 1 1 calc R . .
H16A H 0.5092 0.8153 0.8666 0.063 Uiso 1 1 calc R . .
C17 C 0.7026(7) 0.8521(5) 1.0323(4) 0.0428(18) Uani 1 1 d . . .
H17C H 0.7952 0.8479 1.0452 0.064 Uiso 1 1 calc R . .
H17A H 0.6507 0.8089 1.0728 0.064 Uiso 1 1 calc R . .
H17B H 0.666 0.912 1.0283 0.064 Uiso 1 1 calc R . .
C4 C 1.1822(6) 0.8644(4) 0.8226(3) 0.0269(13) Uani 1 1 d . . .
C5 C 1.2311(5) 0.9533(4) 0.8073(3) 0.0276(14) Uani 1 1 d . . .
H5 H 1.279 0.9805 0.7596 0.033 Uiso 1 1 calc R . .
C6 C 1.2067(6) 0.9994(5) 0.8645(3) 0.0289(14) Uani 1 1 d . . .
C7 C 1.1378(6) 0.9587(5) 0.9385(4) 0.0312(15) Uani 1 1 d . . .
C8 C 1.0966(6) 0.8705(5) 0.9564(3) 0.0279(14) Uani 1 1 d . . .
C9 C 1.1173(6) 0.8250(5) 0.8983(3) 0.0295(14) Uani 1 1 d . . .
H9 H 1.087 0.7664 0.9101 0.035 Uiso 1 1 calc R . .
C19 C 1.1223(7) 1.0384(5) 0.6356(3) 0.0314(14) Uani 1 1 d . . .
C18 C 0.8797(6) 1.0073(5) 0.5836(4) 0.0340(15) Uani 1 1 d . . .
C11 C 1.0156(6) 0.8416(4) 0.6938(3) 0.0284(14) Uani 1 1 d . . .
H11 H 1.0136 0.8249 0.6448 0.034 Uiso 1 1 calc R . .
C12 C 0.8898(6) 1.1172(4) 0.6849(3) 0.0268(13) Uani 1 1 d . . .
H14 H 0.8391 1.1536 0.6409 0.032 Uiso 1 1 calc R . .
C1 C 0.8689(5) 0.8924(4) 0.7914(3) 0.0243(13) Uani 1 1 d . . .
C10 C 0.8877(6) 0.8472(4) 0.7320(3) 0.0285(14) Uani 1 1 d . . .
H10 H 0.8087 0.8273 0.713 0.034 Uiso 1 1 calc R . .
C2 C 0.7953(6) 0.9084(4) 0.8547(3) 0.0248(13) Uani 1 1 d . . .
C14 C 0.9617(6) 1.0997(4) 0.8182(3) 0.0243(13) Uani 1 1 d . . .
C31 C 0.6050(7) 1.0650(4) 0.7417(4) 0.0313(14) Uani 1 1 d . . .
C32 C 0.6752(6) 1.0731(5) 0.8796(4) 0.0343(15) Uani 1 1 d . . .
C13 C 0.9139(6) 1.1586(4) 0.7422(3) 0.0254(13) Uani 1 1 d . . .
C20B C 1.0673(6) 1.3269(5) 0.7204(4) 0.0349(15) Uani 1 1 d . . .
C21B C 1.1794(7) 1.2720(5) 0.7067(5) 0.0480(19) Uani 1 1 d . . .
H21B H 1.1668 1.214 0.704 0.058 Uiso 1 1 calc R . .
C22B C 1.3087(8) 1.3047(6) 0.6973(6) 0.068(3) Uani 1 1 d . . .
H22B H 1.3827 1.2681 0.6886 0.081 Uiso 1 1 calc R . .
C23B C 1.3291(8) 1.3897(6) 0.7006(5) 0.057(2) Uani 1 1 d . . .
H23B H 1.4165 1.4111 0.6929 0.069 Uiso 1 1 calc R . .
C24B C 1.2224(7) 1.4435(5) 0.7151(4) 0.0481(19) Uani 1 1 d . . .
H24B H 1.2364 1.5011 0.7185 0.058 Uiso 1 1 calc R . .
C25B C 1.0937(7) 1.4115(5) 0.7244(4) 0.0395(16) Uani 1 1 d . . .
H25B H 1.0213 1.4489 0.7339 0.047 Uiso 1 1 calc R . .
C20D C 0.7910(6) 1.3132(4) 0.8160(4) 0.0311(14) Uani 1 1 d . . .
C21D C 0.8532(7) 1.3299(5) 0.8780(4) 0.0386(16) Uani 1 1 d . . .
H21D H 0.9468 1.3223 0.8797 0.046 Uiso 1 1 calc R . .
C22D C 0.7769(8) 1.3575(5) 0.9369(4) 0.0454(18) Uani 1 1 d . . .
H22D H 0.8207 1.3697 0.9766 0.055 Uiso 1 1 calc R . .
C23D C 0.6420(8) 1.3668(5) 0.9375(4) 0.051(2) Uani 1 1 d . . .
H23D H 0.5927 1.3858 0.9771 0.062 Uiso 1 1 calc R . .
C24D C 0.5751(8) 1.3481(5) 0.8786(5) 0.054(2) Uani 1 1 d . . .
H24D H 0.4811 1.3533 0.8793 0.065 Uiso 1 1 calc R . .
C25D C 0.6492(7) 1.3218(5) 0.8195(4) 0.0427(17) Uani 1 1 d . . .
H25D H 0.6038 1.3094 0.7806 0.051 Uiso 1 1 calc R . .
C20C C 0.8046(6) 1.3400(4) 0.6389(4) 0.0337(15) Uani 1 1 d . . .
C21C C 0.8539(9) 1.4173(6) 0.5853(5) 0.066(3) Uani 1 1 d . . .
H21C H 0.9319 1.4419 0.5946 0.079 Uiso 1 1 calc R . .
C22C C 0.7874(11) 1.4591(7) 0.5167(6) 0.088(4) Uani 1 1 d . . .
H22C H 0.8248 1.5092 0.4795 0.105 Uiso 1 1 calc R . .
C23C C 0.6709(9) 1.4278(7) 0.5043(5) 0.068(3) Uani 1 1 d . . .
H23C H 0.626 1.4579 0.4597 0.082 Uiso 1 1 calc R . .
C24C C 0.6185(8) 1.3533(6) 0.5558(4) 0.0481(19) Uani 1 1 d . . .
H24C H 0.5378 1.3317 0.5467 0.058 Uiso 1 1 calc R . .
C25C C 0.6847(7) 1.3086(5) 0.6228(4) 0.0418(17) Uani 1 1 d . . .
H25C H 0.6482 1.2565 0.6576 0.05 Uiso 1 1 calc R . .
C20A C 1.3261(6) 0.8328(4) 0.6701(4) 0.0320(15) Uani 1 1 d . . .
C21A C 1.4424(7) 0.8717(5) 0.6821(4) 0.0403(17) Uani 1 1 d . . .
H21A H 1.4494 0.8821 0.7305 0.048 Uiso 1 1 calc R . .
C22A C 1.5475(7) 0.8951(6) 0.6248(5) 0.051(2) Uani 1 1 d . . .
H22A H 1.6241 0.9203 0.635 0.061 Uiso 1 1 calc R . .
C23A C 1.5395(8) 0.8814(6) 0.5539(4) 0.054(2) Uani 1 1 d . . .
H23A H 1.61 0.8986 0.5151 0.065 Uiso 1 1 calc R . .
C24A C 1.4292(8) 0.8427(6) 0.5384(4) 0.056(2) Uani 1 1 d . . .
H24A H 1.4253 0.8324 0.4898 0.067 Uiso 1 1 calc R . .
C25A C 1.3214(8) 0.8185(5) 0.5966(4) 0.0474(19) Uani 1 1 d . . .
H25A H 1.2457 0.7926 0.5858 0.057 Uiso 1 1 calc R . .
C20 C 1.1727(7) 0.6829(5) 0.7992(4) 0.0355(16) Uani 1 1 d . . .
C21 C 1.2885(9) 0.6356(5) 0.8305(5) 0.053(2) Uani 1 1 d . . .
H21 H 1.3706 0.6645 0.8184 0.064 Uiso 1 1 calc R . .
C22 C 1.2864(13) 0.5478(6) 0.8788(6) 0.076(3) Uani 1 1 d . . .
H22 H 1.3655 0.5183 0.8992 0.091 Uiso 1 1 calc R . .
C23 C 1.1649(14) 0.5043(6) 0.8962(5) 0.083(3) Uani 1 1 d . . .
H23 H 1.1622 0.445 0.9288 0.099 Uiso 1 1 calc R . .
C24 C 1.0474(12) 0.5477(6) 0.8660(5) 0.071(3) Uani 1 1 d . . .
H24 H 0.9649 0.5191 0.8779 0.085 Uiso 1 1 calc R . .
C25 C 1.0570(8) 0.6358(5) 0.8171(4) 0.0466(19) Uani 1 1 d . . .
H25 H 0.9788 0.6646 0.7949 0.056 Uiso 1 1 calc R . .
O19 O 1.2221(5) 1.0695(4) 0.6105(3) 0.0452(12) Uani 1 1 d . . .
O18 O 0.8392(5) 1.0195(4) 0.5231(3) 0.0516(14) Uani 1 1 d . . .
O14 O 0.9898(4) 1.1325(3) 0.8700(2) 0.0298(10) Uani 1 1 d . . .
O31 O 0.5050(5) 1.0782(4) 0.7125(3) 0.0537(14) Uani 1 1 d . . .
O32 O 0.6217(5) 1.0931(4) 0.9309(3) 0.0513(14) Uani 1 1 d . . .
Ru1 Ru 0.95208(4) 0.98823(3) 0.68149(3) 0.02289(12) Uani 1 1 d . . .
Ru2 Ru 1.00462(4) 0.95368(3) 0.83885(2) 0.02135(12) Uani 1 1 d . . .
Ru3 Ru 0.76833(4) 1.04342(3) 0.79226(3) 0.02253(12) Uani 1 1 d . . .
Si3 Si 0.89171(17) 1.28303(12) 0.73201(9) 0.0259(4) Uani 1 1 d . . .
Si2 Si 1.17640(17) 0.80649(12) 0.74302(9) 0.0276(4) Uani 1 1 d . . .
Si1 Si 0.69447(17) 0.82797(12) 0.93676(10) 0.0279(4) Uani 1 1 d . . .
H8 H 1.060(5) 0.839(4) 1.006(3) 0.014(14) Uiso 1 1 d . . .
H6 H 1.226(6) 1.055(4) 0.857(3) 0.019(16) Uiso 1 1 d . . .
H7 H 1.120(7) 0.988(5) 0.971(4) 0.032(19) Uiso 1 1 d . . .
C51A C 0.653(3) 0.5507(18) 0.7174(16) 0.167(15) Uiso 0.5 1 d PD A 1
H51A H 0.738 0.5452 0.6873 0.08 Uiso 0.5 1 d PR A 1
H51B H 0.6209 0.4906 0.7445 0.08 Uiso 0.5 1 d PR A 1
Cl1A Cl 0.6754(9) 0.6145(6) 0.7841(5) 0.126(3) Uiso 0.5 1 d PD A 1
Cl2A Cl 0.5379(11) 0.6160(8) 0.6556(6) 0.168(4) Uiso 0.5 1 d PD A 1
C51B C 0.714(6) 0.641(4) 0.6424(18) 0.59(10) Uiso 0.5 1 d PD . 2
H51C H 0.8086 0.6242 0.6321 0.08 Uiso 0.5 1 d PR . 2
H51D H 0.698 0.7042 0.6149 0.08 Uiso 0.5 1 d PR . 2
Cl1B Cl 0.681(3) 0.6000(19) 0.7488(15) 0.357(14) Uiso 0.5 1 d PD . 2
Cl2B Cl 0.615(5) 0.562(3) 0.615(2) 0.67 Uiso 0.5 1 d PD . 2
C50A C 0.021(2) 0.7236(18) 0.5221(13) 0.135(11) Uiso 0.5 1 d PD B 1
H50A H 0.0877 0.7688 0.518 0.08 Uiso 0.5 1 d PR B 1
H50B H 0.0392 0.6977 0.4786 0.08 Uiso 0.5 1 d PR B 1
Cl3A Cl 0.0205(9) 0.6385(6) 0.6183(5) 0.137(3) Uiso 0.5 1 d PD B 1
Cl4A Cl -0.1403(17) 0.7703(11) 0.5268(10) 0.272(8) Uiso 0.5 1 d PD B 1
C50B C -0.071(3) 0.664(3) 0.5577(19) 0.190(17) Uiso 0.5 1 d PD . 2
H50C H -0.0409 0.6028 0.5585 0.08 Uiso 0.5 1 d PR . 2
H50D H 0.0053 0.6966 0.5638 0.08 Uiso 0.5 1 d PR . 2
Cl3B Cl -0.196(5) 0.662(4) 0.6355(19) 0.711 Uiso 0.5 1 d PD . 2
Cl4B Cl -0.157(5) 0.717(4) 0.4711(18) 0.67 Uiso 0.5 1 d PD . 2

loop_
_atom_site_aniso_label
_atom_site_aniso_U_11
_atom_site_aniso_U_22
_atom_site_aniso_U_33
_atom_site_aniso_U_23
_atom_site_aniso_U_13
_atom_site_aniso_U_12
C15 0.064(5) 0.033(4) 0.076(6) -0.001(4) 0.024(5) -0.011(4)
C16 0.024(3) 0.050(5) 0.050(4) -0.009(3) -0.005(3) -0.010(3)
C17 0.035(4) 0.058(5) 0.034(4) -0.011(3) 0.004(3) -0.013(3)
C4 0.019(3) 0.035(4) 0.024(3) -0.005(3) -0.002(2) 0.005(3)
C5 0.014(3) 0.041(4) 0.025(3) -0.007(3) -0.001(2) 0.000(3)
C6 0.024(3) 0.035(4) 0.030(3) -0.012(3) -0.003(2) -0.004(3)
C7 0.020(3) 0.051(4) 0.025(3) -0.016(3) 0.002(2) 0.000(3)
C8 0.018(3) 0.041(4) 0.022(3) -0.007(3) -0.004(2) 0.003(3)
C9 0.025(3) 0.037(4) 0.024(3) -0.005(3) -0.004(2) 0.004(3)
C19 0.033(3) 0.039(4) 0.027(3) -0.015(3) -0.002(3) -0.006(3)
C18 0.031(3) 0.045(4) 0.028(3) -0.016(3) 0.006(3) -0.002(3)
C11 0.030(3) 0.029(3) 0.025(3) -0.004(2) -0.005(2) 0.000(3)
C12 0.027(3) 0.032(3) 0.020(3) -0.005(2) -0.003(2) -0.007(3)
C1 0.017(3) 0.031(3) 0.022(3) -0.002(2) -0.002(2) -0.005(2)
C10 0.026(3) 0.037(4) 0.027(3) -0.015(3) -0.007(2) 0.002(3)
C2 0.017(3) 0.033(3) 0.025(3) -0.008(2) -0.002(2) -0.004(2)
C14 0.020(3) 0.029(3) 0.024(3) -0.009(2) 0.001(2) -0.005(2)
C31 0.033(3) 0.025(3) 0.039(3) -0.012(3) -0.006(3) -0.001(3)
C32 0.023(3) 0.038(4) 0.039(4) -0.007(3) 0.000(3) 0.000(3)
C13 0.022(3) 0.028(3) 0.026(3) -0.008(2) 0.005(2) -0.006(2)
C20B 0.029(3) 0.039(4) 0.033(3) -0.006(3) 0.000(3) -0.004(3)
C21B 0.037(4) 0.036(4) 0.066(5) -0.009(4) 0.008(4) -0.008(3)
C22B 0.032(4) 0.052(6) 0.109(7) -0.008(5) -0.007(4) 0.001(4)
C23B 0.033(4) 0.059(6) 0.077(6) -0.011(4) -0.009(4) -0.021(4)
C24B 0.036(4) 0.047(5) 0.058(5) -0.007(4) -0.006(3) -0.016(3)
C25B 0.036(4) 0.038(4) 0.048(4) -0.017(3) 0.000(3) -0.011(3)
C20D 0.029(3) 0.028(3) 0.034(3) -0.005(3) -0.002(3) 0.004(3)
C21D 0.039(4) 0.036(4) 0.036(4) -0.004(3) -0.003(3) 0.001(3)
C22D 0.065(5) 0.035(4) 0.034(4) -0.008(3) 0.000(3) -0.002(4)
C23D 0.056(5) 0.050(5) 0.045(4) -0.016(4) 0.016(4) 0.006(4)
C24D 0.045(4) 0.050(5) 0.069(5) -0.027(4) 0.015(4) -0.001(4)
C25D 0.036(4) 0.046(4) 0.048(4) -0.018(3) 0.003(3) 0.001(3)
C20C 0.031(3) 0.033(4) 0.033(3) -0.007(3) 0.001(3) 0.002(3)
C21C 0.058(5) 0.060(6) 0.064(5) 0.015(4) -0.025(4) -0.024(4)
C22C 0.084(7) 0.074(7) 0.074(6) 0.038(5) -0.031(5) -0.029(6)
C23C 0.062(6) 0.082(7) 0.049(5) 0.005(5) -0.021(4) -0.008(5)
C24C 0.042(4) 0.057(5) 0.044(4) -0.008(4) -0.013(3) -0.006(4)
C25C 0.037(4) 0.039(4) 0.044(4) -0.002(3) -0.008(3) -0.004(3)
C20A 0.029(3) 0.034(4) 0.035(3) -0.013(3) 0.002(3) 0.003(3)
C21A 0.030(3) 0.052(5) 0.039(4) -0.016(3) 0.001(3) 0.007(3)
C22A 0.026(4) 0.066(5) 0.060(5) -0.020(4) 0.011(3) -0.011(3)
C23A 0.047(5) 0.061(5) 0.041(4) -0.001(4) 0.016(4) 0.005(4)
C24A 0.050(5) 0.087(6) 0.031(4) -0.020(4) 0.007(3) -0.005(4)
C25A 0.038(4) 0.058(5) 0.047(4) -0.020(4) 0.004(3) -0.004(4)
C20 0.043(4) 0.036(4) 0.030(3) -0.015(3) -0.007(3) 0.007(3)
C21 0.060(5) 0.043(5) 0.062(5) -0.022(4) -0.023(4) 0.012(4)
C22 0.118(9) 0.037(5) 0.074(6) -0.012(4) -0.047(6) 0.025(6)
C23 0.150(11) 0.036(5) 0.057(6) -0.004(4) -0.018(6) 0.005(6)
C24 0.102(8) 0.038(5) 0.066(6) -0.009(4) 0.011(5) -0.014(5)
C25 0.054(5) 0.032(4) 0.052(4) -0.013(3) 0.009(4) -0.008(3)
O19 0.027(2) 0.070(4) 0.038(3) -0.017(2) 0.013(2) -0.019(2)
O18 0.041(3) 0.085(4) 0.032(3) -0.021(3) -0.007(2) 0.000(3)
O14 0.030(2) 0.035(2) 0.029(2) -0.0164(19) -0.0052(18) 0.0014(19)
O31 0.035(3) 0.055(3) 0.070(3) -0.011(3) -0.022(3) -0.005(2)
O32 0.049(3) 0.063(4) 0.045(3) -0.027(3) 0.014(2) 0.005(3)
Ru1 0.0194(2) 0.0306(3) 0.0198(2) -0.00937(19) 0.00071(17) -0.00164(19)
Ru2 0.0169(2) 0.0270(3) 0.0201(2) -0.00734(18) 0.00072(17) -0.00087(18)
Ru3 0.0169(2) 0.0271(3) 0.0230(2) -0.00708(19) 0.00116(17) -0.00096(19)
Si3 0.0237(8) 0.0271(9) 0.0265(8) -0.0076(7) 0.0008(6) -0.0032(7)
Si2 0.0250(8) 0.0314(10) 0.0264(8) -0.0099(7) 0.0012(7) 0.0031(7)
Si1 0.0232(8) 0.0315(10) 0.0262(8) -0.0046(7) 0.0024(7) -0.0040(7)

loop_
_atom_type_symbol
_atom_type_description
_atom_type_scat_dispersion_real
_atom_type_scat_dispersion_imag
_atom_type_scat_source
C C 0.0033 0.0016 'International Tables Vol C Tables 4.2.6.8 and 6.1.1.4'
H H 0 0 'International Tables Vol C Tables 4.2.6.8 and 6.1.1.4'
O O 0.0106 0.006 'International Tables Vol C Tables 4.2.6.8 and 6.1.1.4'
Ru Ru -1.2594 0.8363 'International Tables Vol C Tables 4.2.6.8 and 6.1.1.4'
Si Si 0.0817 0.0704 'International Tables Vol C Tables 4.2.6.8 and 6.1.1.4'
Cl Cl 0.1484 0.1585 'International Tables Vol C Tables 4.2.6.8 and 6.1.1.4'

loop_
_geom_angle_atom_site_label_1
_geom_angle_atom_site_label_2
_geom_angle_atom_site_label_3
_geom_angle
_geom_angle_site_symmetry_1
_geom_angle_site_symmetry_3
Si1 C15 H15B 109.5 . .
Si1 C15 H15C 109.5 . .
H15B C15 H15C 109.5 . .
Si1 C15 H15A 109.5 . .
H15B C15 H15A 109.5 . .
H15C C15 H15A 109.5 . .
Si1 C16 H16C 109.5 . .
Si1 C16 H16B 109.5 . .
H16C C16 H16B 109.5 . .
Si1 C16 H16A 109.5 . .
H16C C16 H16A 109.5 . .
H16B C16 H16A 109.5 . .
Si1 C17 H17C 109.5 . .
Si1 C17 H17A 109.5 . .
H17C C17 H17A 109.5 . .
Si1 C17 H17B 109.5 . .
H17C C17 H17B 109.5 . .
H17A C17 H17B 109.5 . .
C9 C4 C5 117.0(5) . .
C9 C4 Si2 119.4(5) . .
C5 C4 Si2 122.9(4) . .
C9 C4 Ru2 72.3(3) . .
C5 C4 Ru2 73.0(3) . .
Si2 C4 Ru2 116.7(3) . .
C6 C5 C4 119.7(5) . .
C6 C5 Ru2 73.0(3) . .
C4 C5 Ru2 69.9(3) . .
C6 C5 H5 120.1 . .
C4 C5 H5 120.1 . .
Ru2 C5 H5 129.3 . .
C5 C6 C7 121.4(6) . .
C5 C6 Ru2 71.1(3) . .
C7 C6 Ru2 73.5(4) . .
C5 C6 H6 124(4) . .
C7 C6 H6 114(4) . .
Ru2 C6 H6 124(4) . .
C8 C7 C6 119.8(6) . .
C8 C7 Ru2 73.4(4) . .
C6 C7 Ru2 70.8(4) . .
C8 C7 H7 120(5) . .
C6 C7 H7 121(5) . .
Ru2 C7 H7 126(5) . .
C7 C8 C9 118.8(6) . .
C7 C8 Ru2 72.0(4) . .
C9 C8 Ru2 68.4(3) . .
C7 C8 H8 123(3) . .
C9 C8 H8 118(3) . .
Ru2 C8 H8 134(3) . .
C8 C9 C4 123.0(6) . .
C8 C9 Ru2 75.9(4) . .
C4 C9 Ru2 70.7(3) . .
C8 C9 H9 118.5 . .
C4 C9 H9 118.5 . .
Ru2 C9 H9 126.9 . .
O19 C19 Ru1 177.6(6) . .
O18 C18 Ru1 178.1(6) . .
C10 C11 Si2 125.6(4) . .
C10 C11 Ru1 69.5(4) . .
Si2 C11 Ru1 113.0(3) . .
C10 C11 H11 113.6 . .
Si2 C11 H11 113.6 . .
Ru1 C11 H11 113.6 . .
C13 C12 Ru1 127.3(4) . .
C13 C12 Ru3 74.6(3) . .
Ru1 C12 Ru3 83.3(2) . .
C13 C12 H14 116.4 . .
Ru1 C12 H14 116.4 . .
Ru3 C12 H14 116.4 . .
C2 C1 C10 150.4(6) . .
C2 C1 Ru2 76.9(4) . .
C10 C1 Ru2 131.2(4) . .
C2 C1 Ru1 130.1(5) . .
C10 C1 Ru1 71.5(3) . .
Ru2 C1 Ru1 81.4(2) . .
C2 C1 Ru3 56.4(3) . .
C10 C1 Ru3 132.8(4) . .
Ru2 C1 Ru3 72.70(19) . .
Ru1 C1 Ru3 74.40(18) . .
C11 C10 C1 120.2(6) . .
C11 C10 Ru1 74.2(4) . .
C1 C10 Ru1 70.9(3) . .
C11 C10 H10 119.6 . .
C1 C10 H10 119.6 . .
Ru1 C10 H10 119.6 . .
C1 C2 Si1 129.0(5) . .
C1 C2 Ru3 90.4(4) . .
Si1 C2 Ru3 134.0(3) . .
C1 C2 Ru2 65.9(3) . .
Si1 C2 Ru2 134.0(3) . .
Ru3 C2 Ru2 79.0(2) . .
O14 C14 C13 120.9(5) . .
O14 C14 Ru2 116.8(4) . .
C13 C14 Ru2 122.0(4) . .
O14 C14 Ru3 133.6(4) . .
C13 C14 Ru3 70.6(3) . .
Ru2 C14 Ru3 74.47(19) . .
O31 C31 Ru3 178.6(6) . .
O32 C32 Ru3 178.0(6) . .
C12 C13 C14 117.7(5) . .
C12 C13 Si3 125.7(5) . .
C14 C13 Si3 116.6(4) . .
C12 C13 Ru3 69.1(3) . .
C14 C13 Ru3 71.3(3) . .
Si3 C13 Ru3 131.0(3) . .
C25B C20B C21B 116.9(6) . .
C25B C20B Si3 123.3(5) . .
C21B C20B Si3 119.8(5) . .
C22B C21B C20B 119.8(8) . .
C22B C21B H21B 120.1 . .
C20B C21B H21B 120.1 . .
C23B C22B C21B 120.9(8) . .
C23B C22B H22B 119.5 . .
C21B C22B H22B 119.5 . .
C22B C23B C24B 120.4(7) . .
C22B C23B H23B 119.8 . .
C24B C23B H23B 119.8 . .
C23B C24B C25B 119.0(8) . .
C23B C24B H24B 120.5 . .
C25B C24B H24B 120.5 . .
C20B C25B C24B 123.0(7) . .
C20B C25B H25B 118.5 . .
C24B C25B H25B 118.5 . .
C25D C20D C21D 116.2(6) . .
C25D C20D Si3 121.8(5) . .
C21D C20D Si3 122.1(5) . .
C22D C21D C20D 120.9(7) . .
C22D C21D H21D 119.5 . .
C20D C21D H21D 119.5 . .
C23D C22D C21D 121.2(7) . .
C23D C22D H22D 119.4 . .
C21D C22D H22D 119.4 . .
C22D C23D C24D 120.0(7) . .
C22D C23D H23D 120 . .
C24D C23D H23D 120 . .
C25D C24D C23D 119.4(7) . .
C25D C24D H24D 120.3 . .
C23D C24D H24D 120.3 . .
C24D C25D C20D 122.2(7) . .
C24D C25D H25D 118.9 . .
C20D C25D H25D 118.9 . .
C21C C20C C25C 116.7(6) . .
C21C C20C Si3 121.2(6) . .
C25C C20C Si3 122.0(5) . .
C20C C21C C22C 120.5(8) . .
C20C C21C H21C 119.8 . .
C22C C21C H21C 119.8 . .
C23C C22C C21C 120.8(8) . .
C23C C22C H22C 119.6 . .
C21C C22C H22C 119.6 . .
C22C C23C C24C 120.4(8) . .
C22C C23C H23C 119.8 . .
C24C C23C H23C 119.8 . .
C23C C24C C25C 120.1(8) . .
C23C C24C H24C 120 . .
C25C C24C H24C 120 . .
C24C C25C C20C 121.5(7) . .
C24C C25C H25C 119.3 . .
C20C C25C H25C 119.3 . .
C21A C20A C25A 116.4(6) . .
C21A C20A Si2 124.0(5) . .
C25A C20A Si2 119.5(5) . .
C22A C21A C20A 122.2(7) . .
C22A C21A H21A 118.9 . .
C20A C21A H21A 118.9 . .
C23A C22A C21A 120.2(7) . .
C23A C22A H22A 119.9 . .
C21A C22A H22A 119.9 . .
C22A C23A C24A 120.7(7) . .
C22A C23A H23A 119.6 . .
C24A C23A H23A 119.6 . .
C23A C24A C25A 119.6(7) . .
C23A C24A H24A 120.2 . .
C25A C24A H24A 120.2 . .
C20A C25A C24A 120.9(7) . .
C20A C25A H25A 119.5 . .
C24A C25A H25A 119.5 . .
C25 C20 C21 115.6(7) . .
C25 C20 Si2 123.0(5) . .
C21 C20 Si2 121.3(6) . .
C22 C21 C20 122.8(9) . .
C22 C21 H21 118.6 . .
C20 C21 H21 118.6 . .
C21 C22 C23 118.8(9) . .
C21 C22 H22 120.6 . .
C23 C22 H22 120.6 . .
C24 C23 C22 120.8(9) . .
C24 C23 H23 119.6 . .
C22 C23 H23 119.6 . .
C23 C24 C25 117.3(10) . .
C23 C24 H24 121.3 . .
C25 C24 H24 121.3 . .
C20 C25 C24 124.6(8) . .
C20 C25 H25 117.7 . .
C24 C25 H25 117.7 . .
C18 Ru1 C19 93.9(3) . .
C18 Ru1 C12 91.4(3) . .
C19 Ru1 C12 86.8(3) . .
C18 Ru1 C1 123.3(3) . .
C19 Ru1 C1 138.8(2) . .
C12 Ru1 C1 107.4(2) . .
C18 Ru1 C10 96.0(3) . .
C19 Ru1 C10 132.3(3) . .
C12 Ru1 C10 139.2(2) . .
C1 Ru1 C10 37.6(2) . .
C18 Ru1 C11 94.4(3) . .
C19 Ru1 C11 96.5(3) . .
C12 Ru1 C11 173.1(2) . .
C1 Ru1 C11 66.2(2) . .
C10 Ru1 C11 36.3(2) . .
C18 Ru1 Ru2 168.26(19) . .
C19 Ru1 Ru2 97.57(18) . .
C12 Ru1 Ru2 86.61(16) . .
C1 Ru1 Ru2 47.05(15) . .
C10 Ru1 Ru2 78.25(15) . .
C11 Ru1 Ru2 87.00(15) . .
C18 Ru1 Ru3 112.57(19) . .
C19 Ru1 Ru3 127.96(19) . .
C12 Ru1 Ru3 50.43(15) . .
C1 Ru1 Ru3 57.38(16) . .
C10 Ru1 Ru3 90.19(15) . .
C11 Ru1 Ru3 123.44(15) . .
Ru2 Ru1 Ru3 57.735(15) . .
C1 Ru2 C2 37.2(2) . .
C1 Ru2 C14 113.3(2) . .
C2 Ru2 C14 98.8(2) . .
C1 Ru2 C4 96.0(2) . .
C2 Ru2 C4 122.5(2) . .
C14 Ru2 C4 137.0(2) . .
C1 Ru2 C9 95.3(2) . .
C2 Ru2 C9 101.4(2) . .
C14 Ru2 C9 151.0(2) . .
C4 Ru2 C9 37.0(2) . .
C1 Ru2 C5 124.0(2) . .
C2 Ru2 C5 158.5(2) . .
C14 Ru2 C5 100.2(2) . .
C4 Ru2 C5 37.1(2) . .
C9 Ru2 C5 65.1(2) . .
C1 Ru2 C6 159.8(2) . .
C2 Ru2 C6 161.2(2) . .
C14 Ru2 C6 78.9(2) . .
C4 Ru2 C6 65.6(2) . .
C9 Ru2 C6 75.2(2) . .
C5 Ru2 C6 35.8(2) . .
C1 Ru2 C7 152.6(2) . .
C2 Ru2 C7 126.1(2) . .
C14 Ru2 C7 87.8(2) . .
C4 Ru2 C7 77.5(2) . .
C9 Ru2 C7 63.4(2) . .
C5 Ru2 C7 64.7(2) . .
C6 Ru2 C7 35.7(2) . .
C1 Ru2 C8 118.5(2) . .
C2 Ru2 C8 103.3(2) . .
C14 Ru2 C8 118.9(2) . .
C4 Ru2 C8 65.8(2) . .
C9 Ru2 C8 35.6(2) . .
C5 Ru2 C8 75.9(2) . .
C6 Ru2 C8 63.0(2) . .
C7 Ru2 C8 34.5(2) . .
C1 Ru2 Ru3 60.95(16) . .
C2 Ru2 Ru3 48.45(15) . .
C14 Ru2 Ru3 54.23(15) . .
C4 Ru2 Ru3 151.60(15) . .
C9 Ru2 Ru3 149.86(17) . .
C5 Ru2 Ru3 142.63(15) . .
C6 Ru2 Ru3 133.11(17) . .
C7 Ru2 Ru3 130.70(16) . .
C8 Ru2 Ru3 138.15(14) . .
C1 Ru2 Ru1 51.53(15) . .
C2 Ru2 Ru1 80.63(14) . .
C14 Ru2 Ru1 84.53(15) . .
C4 Ru2 Ru1 90.77(15) . .
C9 Ru2 Ru1 119.09(15) . .
C5 Ru2 Ru1 91.35(14) . .
C6 Ru2 Ru1 117.41(15) . .
C7 Ru2 Ru1 153.09(15) . .
C8 Ru2 Ru1 154.65(15) . .
Ru3 Ru2 Ru1 62.290(16) . .
C31 Ru3 C32 88.9(3) . .
C31 Ru3 C2 111.7(2) . .
C32 Ru3 C2 93.1(3) . .
C31 Ru3 C12 93.4(2) . .
C32 Ru3 C12 135.8(3) . .
C2 Ru3 C12 126.1(2) . .
C31 Ru3 C13 112.2(2) . .
C32 Ru3 C13 103.3(2) . .
C2 Ru3 C13 133.1(2) . .
C12 Ru3 C13 36.2(2) . .
C31 Ru3 C14 148.4(2) . .
C32 Ru3 C14 89.5(2) . .
C2 Ru3 C14 99.9(2) . .
C12 Ru3 C14 66.7(2) . .
C13 Ru3 C14 38.1(2) . .
C31 Ru3 C1 109.9(2) . .
C32 Ru3 C1 126.3(2) . .
C2 Ru3 C1 33.2(2) . .
C12 Ru3 C1 94.2(2) . .
C13 Ru3 C1 113.71(19) . .
C14 Ru3 C1 96.3(2) . .
C31 Ru3 Ru2 155.92(19) . .
C32 Ru3 Ru2 108.53(19) . .
C2 Ru3 Ru2 52.54(15) . .
C12 Ru3 Ru2 85.60(16) . .
C13 Ru3 Ru2 80.58(15) . .
C14 Ru3 Ru2 51.31(15) . .
C1 Ru3 Ru2 46.36(13) . .
C31 Ru3 Ru1 102.64(19) . .
C32 Ru3 Ru1 168.36(19) . .
C2 Ru3 Ru1 81.18(15) . .
C12 Ru3 Ru1 46.23(16) . .
C13 Ru3 Ru1 74.09(14) . .
C14 Ru3 Ru1 81.56(14) . .
C1 Ru3 Ru1 48.22(12) . .
Ru2 Ru3 Ru1 59.975(16) . .
C20B Si3 C13 106.0(3) . .
C20B Si3 C20D 109.9(3) . .
C13 Si3 C20D 115.7(3) . .
C20B Si3 C20C 108.6(3) . .
C13 Si3 C20C 108.7(3) . .
C20D Si3 C20C 107.8(3) . .
C11 Si2 C20A 111.0(3) . .
C11 Si2 C20 109.4(3) . .
C20A Si2 C20 112.1(3) . .
C11 Si2 C4 108.9(3) . .
C20A Si2 C4 111.7(3) . .
C20 Si2 C4 103.6(3) . .
C17 Si1 C16 109.7(3) . .
C17 Si1 C15 110.0(4) . .
C16 Si1 C15 109.4(4) . .
C17 Si1 C2 112.2(3) . .
C16 Si1 C2 107.2(3) . .
C15 Si1 C2 108.4(3) . .
Cl2A C51A Cl1A 103.6(11) . .
Cl2A C51A H51A 109.6 . .
Cl1A C51A H51A 109.9 . .
Cl2A C51A H51B 112.4 . .
Cl1A C51A H51B 112.2 . .
H51A C51A H51B 109 . .
Cl3B C51B Cl2B 140(8) 1_655 .
Cl3B C51B Cl1B 104(4) 1_655 .
Cl2B C51B Cl1B 98.8(14) . .
Cl3B C51B H51A 100.3 1_655 .
Cl2B C51B H51A 65.8 . .
Cl1B C51B H51A 57.7 . .
Cl3B C51B H51C 36.3 1_655 .
Cl2B C51B H51C 106.4 . .
Cl1B C51B H51C 105.5 . .
H51A C51B H51C 71.8 . .
Cl3B C51B H51D 80 1_655 .
Cl2B C51B H51D 115.4 . .
Cl1B C51B H51D 120.1 . .
H51A C51B H51D 177.7 . .
H51C C51B H51D 109.3 . .
C51B Cl1B Cl3B 24(2) . 1_655
C51B Cl1B H51A 50.5 . .
Cl3B Cl1B H51A 55.9 1_655 .
C51B Cl2B H51A 48.2 . .
Cl4A C50A Cl3A 100.7(11) . .
Cl4A C50A H50A 110.1 . .
Cl3A C50A H50A 110.5 . .
Cl4A C50A H50B 113.1 . .
Cl3A C50A H50B 112.8 . .
H50A C50A H50B 109.4 . .
Cl4A C50A H50D 86.1 . .
Cl3A C50A H50D 15.4 . .
H50A C50A H50D 111.7 . .
H50B C50A H50D 124.1 . .
C50A Cl3A H50C 68.9 . .
C50A Cl3A H50D 10.1 . .
H50C Cl3A H50D 71.6 . .
Cl3B C50B Cl4B 104.1(14) . .
Cl3B C50B H50C 110.4 . .
Cl4B C50B H50C 110.5 . .
Cl3B C50B H50D 108.9 . .
Cl4B C50B H50D 113.8 . .
H50C C50B H50D 109 . .
C51B Cl3B C50B 129(6) 1_455 .
C51B Cl3B Cl1B 52(2) 1_455 1_455
C50B Cl3B Cl1B 156(4) . 1_455

loop_
_geom_bond_atom_site_label_1
_geom_bond_atom_site_label_2
_geom_bond_distance
_geom_bond_site_symmetry_2
C15 Si1 1.859(8) .
C15 H15B 0.96 .
C15 H15C 0.96 .
C15 H15A 0.96 .
C16 Si1 1.858(7) .
C16 H16C 0.96 .
C16 H16B 0.96 .
C16 H16A 0.96 .
C17 Si1 1.853(7) .
C17 H17C 0.96 .
C17 H17A 0.96 .
C17 H17B 0.96 .
C4 C9 1.418(8) .
C4 C5 1.427(9) .
C4 Si2 1.891(6) .
C4 Ru2 2.224(6) .
C5 C6 1.401(9) .
C5 Ru2 2.265(5) .
C5 H5 0.93 .
C6 C7 1.414(9) .
C6 Ru2 2.290(6) .
C6 H6 0.87(6) .
C7 C8 1.385(10) .
C7 Ru2 2.324(6) .
C7 H7 0.83(7) .
C8 C9 1.406(9) .
C8 Ru2 2.342(6) .
C8 H8 0.92(5) .
C9 Ru2 2.245(6) .
C9 H9 0.93 .
C19 O19 1.123(7) .
C19 Ru1 1.911(6) .
C18 O18 1.142(8) .
C18 Ru1 1.880(7) .
C11 C10 1.395(8) .
C11 Si2 1.863(6) .
C11 Ru1 2.271(6) .
C11 H11 0.98 .
C12 C13 1.397(8) .
C12 Ru1 2.069(6) .
C12 Ru3 2.208(6) .
C12 H14 0.98 .
C1 C2 1.364(8) .
C1 C10 1.423(8) .
C1 Ru2 2.060(6) .
C1 Ru1 2.203(5) .
C1 Ru3 2.488(6) .
C10 Ru1 2.211(6) .
C10 H10 0.98 .
C2 Si1 1.870(6) .
C2 Ru3 2.072(6) .
C2 Ru2 2.197(6) .
C14 O14 1.233(7) .
C14 C13 1.491(8) .
C14 Ru2 2.202(6) .
C14 Ru3 2.289(6) .
C31 O31 1.140(8) .
C31 Ru3 1.887(7) .
C32 O32 1.127(7) .
C32 Ru3 1.895(7) .
C13 Si3 1.881(6) .
C13 Ru3 2.279(6) .
C20B C25B 1.373(10) .
C20B C21B 1.406(10) .
C20B Si3 1.877(7) .
C21B C22B 1.384(11) .
C21B H21B 0.93 .
C22B C23B 1.360(12) .
C22B H22B 0.93 .
C23B C24B 1.360(11) .
C23B H23B 0.93 .
C24B C25B 1.374(10) .
C24B H24B 0.93 .
C25B H25B 0.93 .
C20D C25D 1.401(9) .
C20D C21D 1.403(9) .
C20D Si3 1.881(6) .
C21D C22D 1.393(10) .
C21D H21D 0.93 .
C22D C23D 1.336(11) .
C22D H22D 0.93 .
C23D C24D 1.395(12) .
C23D H23D 0.93 .
C24D C25D 1.373(10) .
C24D H24D 0.93 .
C25D H25D 0.93 .
C20C C21C 1.376(10) .
C20C C25C 1.393(10) .
C20C Si3 1.891(7) .
C21C C22C 1.405(12) .
C21C H21C 0.93 .
C22C C23C 1.338(13) .
C22C H22C 0.93 .
C23C C24C 1.344(11) .
C23C H23C 0.93 .
C24C C25C 1.389(10) .
C24C H24C 0.93 .
C25C H25C 0.93 .
C20A C21A 1.392(10) .
C20A C25A 1.395(10) .
C20A Si2 1.863(6) .
C21A C22A 1.377(9) .
C21A H21A 0.93 .
C22A C23A 1.349(11) .
C22A H22A 0.93 .
C23A C24A 1.362(12) .
C23A H23A 0.93 .
C24A C25A 1.406(10) .
C24A H24A 0.93 .
C25A H25A 0.93 .
C20 C25 1.358(10) .
C20 C21 1.393(10) .
C20 Si2 1.880(7) .
C21 C22 1.378(12) .
C21 H21 0.93 .
C22 C23 1.381(16) .
C22 H22 0.93 .
C23 C24 1.380(15) .
C23 H23 0.93 .
C24 C25 1.389(11) .
C24 H24 0.93 .
C25 H25 0.93 .
Ru1 Ru2 2.7828(6) .
Ru1 Ru3 2.8454(6) .
Ru2 Ru3 2.7178(6) .
C51A Cl2A 1.723(18) .
C51A Cl1A 1.786(18) .
C51A H51A 0.97 .
C51A H51B 0.97 .
C51B Cl3B 0.95(8) 1_655
C51B Cl2B 1.81(2) .
C51B Cl1B 1.817(19) .
C51B H51A 1.4763 .
C51B H51C 0.97 .
C51B H51D 0.97 .
Cl1B Cl3B 2.24(4) 1_655
Cl1B H51A 1.6159 .
Cl2B H51A 1.8069 .
C50A Cl4A 1.723(17) .
C50A Cl3A 1.827(17) .
C50A H50A 0.97 .
C50A H50B 0.97 .
C50A H50D 0.7457 .
Cl3A H50C 1.519 .
Cl3A H50D 1.1262 .
C50B Cl3B 1.765(19) .
C50B Cl4B 1.780(19) .
C50B H50C 0.97 .
C50B H50D 0.97 .
Cl3B C51B 0.95(8) 1_455
Cl3B Cl1B 2.24(4) 1_455

loop_
_geom_torsion_atom_site_label_1
_geom_torsion_atom_site_label_2
_geom_torsion_atom_site_label_3
_geom_torsion_atom_site_label_4
_geom_torsion
_geom_torsion_site_symmetry_4
C9 C4 C5 C6 -3.7(8) .
Si2 C4 C5 C6 166.7(4) .
Ru2 C4 C5 C6 55.5(5) .
C9 C4 C5 Ru2 -59.2(5) .
Si2 C4 C5 Ru2 111.2(4) .
C4 C5 C6 C7 1.9(9) .
Ru2 C5 C6 C7 55.9(5) .
C4 C5 C6 Ru2 -54.0(5) .
C5 C6 C7 C8 2.0(9) .
Ru2 C6 C7 C8 56.8(5) .
C5 C6 C7 Ru2 -54.8(5) .
C6 C7 C8 C9 -3.9(9) .
Ru2 C7 C8 C9 51.7(5) .
C6 C7 C8 Ru2 -55.6(5) .
C7 C8 C9 C4 1.9(9) .
Ru2 C8 C9 C4 55.3(5) .
C7 C8 C9 Ru2 -53.4(5) .
C5 C4 C9 C8 1.9(8) .
Si2 C4 C9 C8 -168.9(4) .
Ru2 C4 C9 C8 -57.7(5) .
C5 C4 C9 Ru2 59.6(5) .
Si2 C4 C9 Ru2 -111.2(4) .
Si2 C11 C10 C1 48.2(8) .
Ru1 C11 C10 C1 -56.1(5) .
Si2 C11 C10 Ru1 104.3(5) .
C2 C1 C10 C11 -160.6(9) .
Ru2 C1 C10 C11 -2.2(9) .
Ru1 C1 C10 C11 57.7(5) .
Ru3 C1 C10 C11 103.5(6) .
C2 C1 C10 Ru1 141.7(11) .
Ru2 C1 C10 Ru1 -59.9(5) .
Ru3 C1 C10 Ru1 45.9(4) .
C10 C1 C2 Si1 35.5(14) .
Ru2 C1 C2 Si1 -128.1(5) .
Ru1 C1 C2 Si1 165.3(3) .
Ru3 C1 C2 Si1 154.2(6) .
C10 C1 C2 Ru3 -118.7(11) .
Ru2 C1 C2 Ru3 77.77(19) .
Ru1 C1 C2 Ru3 11.1(5) .
C10 C1 C2 Ru2 163.5(12) .
Ru1 C1 C2 Ru2 -66.7(4) .
Ru3 C1 C2 Ru2 -77.8(2) .
Ru1 C12 C13 C14 -14.8(8) .
Ru3 C12 C13 C14 54.1(5) .
Ru1 C12 C13 Si3 165.0(3) .
Ru3 C12 C13 Si3 -126.2(4) .
Ru1 C12 C13 Ru3 -68.9(4) .
O14 C14 C13 C12 177.2(5) .
Ru2 C14 C13 C12 3.2(7) .
Ru3 C14 C13 C12 -53.0(5) .
O14 C14 C13 Si3 -2.6(7) .
Ru2 C14 C13 Si3 -176.5(3) .
Ru3 C14 C13 Si3 127.2(4) .
O14 C14 C13 Ru3 -129.8(5) .
Ru2 C14 C13 Ru3 56.2(3) .
C25B C20B C21B C22B -0.6(11) .
Si3 C20B C21B C22B 179.3(7) .
C20B C21B C22B C23B -0.4(14) .
C21B C22B C23B C24B 1.5(14) .
C22B C23B C24B C25B -1.5(13) .
C21B C20B C25B C24B 0.5(11) .
Si3 C20B C25B C24B -179.3(6) .
C23B C24B C25B C20B 0.5(12) .
C25D C20D C21D C22D -2.9(10) .
Si3 C20D C21D C22D 176.0(5) .
C20D C21D C22D C23D 1.7(11) .
C21D C22D C23D C24D 0.5(12) .
C22D C23D C24D C25D -1.3(12) .
C23D C24D C25D C20D -0.1(12) .
C21D C20D C25D C24D 2.1(10) .
Si3 C20D C25D C24D -176.8(6) .
C25C C20C C21C C22C -2.3(13) .
Si3 C20C C21C C22C -179.5(8) .
C20C C21C C22C C23C 3.9(18) .
C21C C22C C23C C24C -2.9(18) .
C22C C23C C24C C25C 0.5(15) .
C23C C24C C25C C20C 1.0(12) .
C21C C20C C25C C24C 0.0(11) .
Si3 C20C C25C C24C 177.2(6) .
C25A C20A C21A C22A 0.1(10) .
Si2 C20A C21A C22A -176.0(6) .
C20A C21A C22A C23A 0.7(12) .
C21A C22A C23A C24A -1.4(13) .
C22A C23A C24A C25A 1.4(13) .
C21A C20A C25A C24A -0.1(11) .
Si2 C20A C25A C24A 176.1(6) .
C23A C24A C25A C20A -0.6(13) .
C25 C20 C21 C22 -2.1(11) .
Si2 C20 C21 C22 173.1(7) .
C20 C21 C22 C23 0.7(14) .
C21 C22 C23 C24 0.1(15) .
C22 C23 C24 C25 0.7(14) .
C21 C20 C25 C24 3.0(11) .
Si2 C20 C25 C24 -172.2(6) .
C23 C24 C25 C20 -2.4(13) .
O18 C18 Ru1 C19 9(19) .
O18 C18 Ru1 C12 96(19) .
O18 C18 Ru1 C1 -152(19) .
O18 C18 Ru1 C10 -124(19) .
O18 C18 Ru1 C11 -88(19) .
O18 C18 Ru1 Ru2 18E1(10) .
O18 C18 Ru1 Ru3 143(19) .
O19 C19 Ru1 C18 133(15) .
O19 C19 Ru1 C12 42(15) .
O19 C19 Ru1 C1 -71(15) .
O19 C19 Ru1 C10 -125(15) .
O19 C19 Ru1 C11 -132(15) .
O19 C19 Ru1 Ru2 -44(15) .
O19 C19 Ru1 Ru3 11(16) .
C13 C12 Ru1 C18 -176.6(5) .
Ru3 C12 Ru1 C18 118.6(2) .
C13 C12 Ru1 C19 -82.8(5) .
Ru3 C12 Ru1 C19 -147.6(2) .
C13 C12 Ru1 C1 57.8(6) .
Ru3 C12 Ru1 C1 -7.1(2) .
C13 C12 Ru1 C10 82.6(6) .
Ru3 C12 Ru1 C10 17.7(4) .
C13 C12 Ru1 C11 37(2) .
Ru3 C12 Ru1 C11 -28(2) .
C13 C12 Ru1 Ru2 15.0(5) .
Ru3 C12 Ru1 Ru2 -49.85(13) .
C13 C12 Ru1 Ru3 64.9(5) .
C2 C1 Ru1 C18 -106.7(6) .
C10 C1 Ru1 C18 49.7(4) .
Ru2 C1 Ru1 C18 -171.5(2) .
Ru3 C1 Ru1 C18 -97.2(3) .
C2 C1 Ru1 C19 102.6(6) .
C10 C1 Ru1 C19 -101.0(5) .
Ru2 C1 Ru1 C19 37.9(4) .
Ru3 C1 Ru1 C19 112.2(3) .
C2 C1 Ru1 C12 -3.1(6) .
C10 C1 Ru1 C12 153.3(3) .
Ru2 C1 Ru1 C12 -67.9(2) .
Ru3 C1 Ru1 C12 6.5(2) .
C2 C1 Ru1 C10 -156.4(7) .
Ru2 C1 Ru1 C10 138.8(4) .
Ru3 C1 Ru1 C10 -146.8(4) .
C2 C1 Ru1 C11 174.2(6) .
C10 C1 Ru1 C11 -29.4(3) .
Ru2 C1 Ru1 C11 109.4(2) .
Ru3 C1 Ru1 C11 -176.2(2) .
C2 C1 Ru1 Ru2 64.8(5) .
C10 C1 Ru1 Ru2 -138.8(4) .
Ru3 C1 Ru1 Ru2 74.33(16) .
C2 C1 Ru1 Ru3 -9.6(5) .
C10 C1 Ru1 Ru3 146.8(4) .
Ru2 C1 Ru1 Ru3 -74.33(16) .
C11 C10 Ru1 C18 89.2(4) .
C1 C10 Ru1 C18 -140.1(4) .
C11 C10 Ru1 C19 -11.5(5) .
C1 C10 Ru1 C19 119.1(4) .
C11 C10 Ru1 C12 -171.6(4) .
C1 C10 Ru1 C12 -41.0(5) .
C11 C10 Ru1 C1 -130.6(5) .
C1 C10 Ru1 C11 130.6(5) .
C11 C10 Ru1 Ru2 -101.1(3) .
C1 C10 Ru1 Ru2 29.5(3) .
C11 C10 Ru1 Ru3 -158.0(3) .
C1 C10 Ru1 Ru3 -27.4(3) .
C10 C11 Ru1 C18 -94.2(4) .
Si2 C11 Ru1 C18 144.8(3) .
C10 C11 Ru1 C19 171.4(4) .
Si2 C11 Ru1 C19 50.4(3) .
C10 C11 Ru1 C12 53(2) .
Si2 C11 Ru1 C12 -68.5(19) .
C10 C11 Ru1 C1 30.4(3) .
Si2 C11 Ru1 C1 -90.6(3) .
Si2 C11 Ru1 C10 -121.0(5) .
C10 C11 Ru1 Ru2 74.1(3) .
Si2 C11 Ru1 Ru2 -46.9(3) .
C10 C11 Ru1 Ru3 26.6(4) .
Si2 C11 Ru1 Ru3 -94.4(3) .
C10 C1 Ru2 C2 -169.3(8) .
Ru1 C1 Ru2 C2 134.7(4) .
Ru3 C1 Ru2 C2 58.5(3) .
C2 C1 Ru2 C14 -73.1(4) .
C10 C1 Ru2 C14 117.7(6) .
Ru1 C1 Ru2 C14 61.6(2) .
Ru3 C1 Ru2 C14 -14.6(2) .
C2 C1 Ru2 C4 139.1(4) .
C10 C1 Ru2 C4 -30.2(6) .
Ru1 C1 Ru2 C4 -86.2(2) .
Ru3 C1 Ru2 C4 -162.44(16) .
C2 C1 Ru2 C9 101.9(4) .
C10 C1 Ru2 C9 -67.3(6) .
Ru1 C1 Ru2 C9 -123.37(19) .
Ru3 C1 Ru2 C9 160.40(16) .
C2 C1 Ru2 C5 165.3(3) .
C10 C1 Ru2 C5 -3.9(7) .
Ru1 C1 Ru2 C5 -60.0(3) .
Ru3 C1 Ru2 C5 -136.2(2) .
C2 C1 Ru2 C6 162.6(6) .
C10 C1 Ru2 C6 -6.7(10) .
Ru1 C1 Ru2 C6 -62.7(7) .
Ru3 C1 Ru2 C6 -139.0(6) .
C2 C1 Ru2 C7 64.9(6) .
C10 C1 Ru2 C7 -104.4(6) .
Ru1 C1 Ru2 C7 -160.4(4) .
Ru3 C1 Ru2 C7 123.3(4) .
C2 C1 Ru2 C8 73.4(4) .
C10 C1 Ru2 C8 -95.8(6) .
Ru1 C1 Ru2 C8 -151.86(18) .
Ru3 C1 Ru2 C8 131.91(18) .
C2 C1 Ru2 Ru3 -58.5(3) .
C10 C1 Ru2 Ru3 132.3(6) .
Ru1 C1 Ru2 Ru3 76.23(14) .
C2 C1 Ru2 Ru1 -134.7(4) .
C10 C1 Ru2 Ru1 56.0(5) .
Ru3 C1 Ru2 Ru1 -76.23(14) .
Si1 C2 Ru2 C1 121.8(6) .
Ru3 C2 Ru2 C1 -95.4(4) .
C1 C2 Ru2 C14 117.2(4) .
Si1 C2 Ru2 C14 -120.9(4) .
Ru3 C2 Ru2 C14 21.8(2) .
C1 C2 Ru2 C4 -50.6(4) .
Si1 C2 Ru2 C4 71.3(5) .
Ru3 C2 Ru2 C4 -145.98(19) .
C1 C2 Ru2 C9 -83.7(4) .
Si1 C2 Ru2 C9 38.2(5) .
Ru3 C2 Ru2 C9 -179.08(18) .
C1 C2 Ru2 C5 -34.9(7) .
Si1 C2 Ru2 C5 86.9(7) .
Ru3 C2 Ru2 C5 -130.4(5) .
C1 C2 Ru2 C6 -161.3(7) .
Si1 C2 Ru2 C6 -39.5(10) .
Ru3 C2 Ru2 C6 103.3(7) .
C1 C2 Ru2 C7 -149.0(4) .
Si1 C2 Ru2 C7 -27.2(6) .
Ru3 C2 Ru2 C7 115.6(3) .
C1 C2 Ru2 C8 -120.1(4) .
Si1 C2 Ru2 C8 1.7(5) .
Ru3 C2 Ru2 C8 144.47(19) .
C1 C2 Ru2 Ru3 95.4(4) .
Si1 C2 Ru2 Ru3 -142.8(5) .
C1 C2 Ru2 Ru1 34.3(3) .
Si1 C2 Ru2 Ru1 156.2(4) .
Ru3 C2 Ru2 Ru1 -61.09(12) .
O14 C14 Ru2 C1 147.1(4) .
C13 C14 Ru2 C1 -38.7(5) .
Ru3 C14 Ru2 C1 15.8(2) .
O14 C14 Ru2 C2 111.3(4) .
C13 C14 Ru2 C2 -74.5(5) .
Ru3 C14 Ru2 C2 -20.05(19) .
O14 C14 Ru2 C4 -83.8(5) .
C13 C14 Ru2 C4 90.3(5) .
Ru3 C14 Ru2 C4 144.8(2) .
O14 C14 Ru2 C9 -22.6(7) .
C13 C14 Ru2 C9 151.6(4) .
Ru3 C14 Ru2 C9 -153.9(3) .
O14 C14 Ru2 C5 -78.7(5) .
C13 C14 Ru2 C5 95.5(5) .
Ru3 C14 Ru2 C5 149.94(17) .
O14 C14 Ru2 C6 -49.7(4) .
C13 C14 Ru2 C6 124.4(5) .
Ru3 C14 Ru2 C6 178.90(19) .
O14 C14 Ru2 C7 -14.9(4) .
C13 C14 Ru2 C7 159.2(5) .
Ru3 C14 Ru2 C7 -146.28(18) .
O14 C14 Ru2 C8 0.8(5) .
C13 C14 Ru2 C8 174.9(4) .
Ru3 C14 Ru2 C8 -130.61(19) .
O14 C14 Ru2 Ru3 131.4(5) .
C13 C14 Ru2 Ru3 -54.5(4) .
O14 C14 Ru2 Ru1 -169.1(4) .
C13 C14 Ru2 Ru1 5.1(4) .
Ru3 C14 Ru2 Ru1 59.56(10) .
C9 C4 Ru2 C1 -90.8(4) .
C5 C4 Ru2 C1 142.6(3) .
Si2 C4 Ru2 C1 23.8(3) .
C9 C4 Ru2 C2 -62.8(4) .
C5 C4 Ru2 C2 170.6(3) .
Si2 C4 Ru2 C2 51.8(4) .
C9 C4 Ru2 C14 135.0(4) .
C5 C4 Ru2 C14 8.4(5) .
Si2 C4 Ru2 C14 -110.4(4) .
C5 C4 Ru2 C9 -126.6(5) .
Si2 C4 Ru2 C9 114.6(5) .
C9 C4 Ru2 C5 126.6(5) .
Si2 C4 Ru2 C5 -118.8(5) .
C9 C4 Ru2 C6 97.8(4) .
C5 C4 Ru2 C6 -28.7(3) .
Si2 C4 Ru2 C6 -147.5(4) .
C9 C4 Ru2 C7 62.2(4) .
C5 C4 Ru2 C7 -64.4(3) .
Si2 C4 Ru2 C7 176.8(4) .
C9 C4 Ru2 C8 27.8(4) .
C5 C4 Ru2 C8 -98.8(4) .
Si2 C4 Ru2 C8 142.4(4) .
C9 C4 Ru2 Ru3 -124.5(4) .
C5 C4 Ru2 Ru3 108.9(4) .
Si2 C4 Ru2 Ru3 -9.9(6) .
C9 C4 Ru2 Ru1 -142.2(4) .
C5 C4 Ru2 Ru1 91.2(3) .
Si2 C4 Ru2 Ru1 -27.6(3) .
C8 C9 Ru2 C1 -134.0(4) .
C4 C9 Ru2 C1 93.0(4) .
C8 C9 Ru2 C2 -96.9(4) .
C4 C9 Ru2 C2 130.1(4) .
C8 C9 Ru2 C14 36.5(6) .
C4 C9 Ru2 C14 -96.5(5) .
C8 C9 Ru2 C4 133.0(6) .
C8 C9 Ru2 C5 100.8(4) .
C4 C9 Ru2 C5 -32.3(4) .
C8 C9 Ru2 C6 64.1(4) .
C4 C9 Ru2 C6 -68.9(4) .
C8 C9 Ru2 C7 27.9(3) .
C4 C9 Ru2 C7 -105.1(4) .
C4 C9 Ru2 C8 -133.0(6) .
C8 C9 Ru2 Ru3 -98.3(4) .
C4 C9 Ru2 Ru3 128.7(3) .
C8 C9 Ru2 Ru1 177.6(3) .
C4 C9 Ru2 Ru1 44.5(4) .
C6 C5 Ru2 C1 -178.4(4) .
C4 C5 Ru2 C1 -46.8(4) .
C6 C5 Ru2 C2 -153.7(5) .
C4 C5 Ru2 C2 -22.1(7) .
C6 C5 Ru2 C14 54.3(4) .
C4 C5 Ru2 C14 -174.2(3) .
C6 C5 Ru2 C4 -131.6(5) .
C6 C5 Ru2 C9 -99.4(4) .
C4 C5 Ru2 C9 32.2(3) .
C4 C5 Ru2 C6 131.6(5) .
C6 C5 Ru2 C7 -28.4(4) .
C4 C5 Ru2 C7 103.2(4) .
C6 C5 Ru2 C8 -63.2(4) .
C4 C5 Ru2 C8 68.3(3) .
C6 C5 Ru2 Ru3 96.3(4) .
C4 C5 Ru2 Ru3 -132.1(3) .
C6 C5 Ru2 Ru1 138.9(4) .
C4 C5 Ru2 Ru1 -89.5(3) .
C5 C6 Ru2 C1 3.9(9) .
C7 C6 Ru2 C1 -128.6(6) .
C5 C6 Ru2 C2 149.7(6) .
C7 C6 Ru2 C2 17.2(9) .
C5 C6 Ru2 C14 -125.5(4) .
C7 C6 Ru2 C14 101.9(4) .
C5 C6 Ru2 C4 29.7(3) .
C7 C6 Ru2 C4 -102.9(4) .
C5 C6 Ru2 C9 67.7(4) .
C7 C6 Ru2 C9 -64.8(4) .
C7 C6 Ru2 C5 -132.5(6) .
C5 C6 Ru2 C7 132.5(6) .
C5 C6 Ru2 C8 103.7(4) .
C7 C6 Ru2 C8 -28.8(4) .
C5 C6 Ru2 Ru3 -124.3(3) .
C7 C6 Ru2 Ru3 103.2(4) .
C5 C6 Ru2 Ru1 -47.7(4) .
C7 C6 Ru2 Ru1 179.7(3) .
C8 C7 Ru2 C1 13.4(7) .
C6 C7 Ru2 C1 144.1(5) .
C8 C7 Ru2 C2 56.0(4) .
C6 C7 Ru2 C2 -173.2(4) .
C8 C7 Ru2 C14 155.4(4) .
C6 C7 Ru2 C14 -73.9(4) .
C8 C7 Ru2 C4 -65.3(4) .
C6 C7 Ru2 C4 65.5(4) .
C8 C7 Ru2 C9 -28.8(3) .
C6 C7 Ru2 C9 102.0(4) .
C8 C7 Ru2 C5 -102.3(4) .
C6 C7 Ru2 C5 28.5(4) .
C8 C7 Ru2 C6 -130.8(6) .
C6 C7 Ru2 C8 130.8(6) .
C8 C7 Ru2 Ru3 118.9(3) .
C6 C7 Ru2 Ru3 -110.3(4) .
C8 C7 Ru2 Ru1 -131.2(4) .
C6 C7 Ru2 Ru1 -0.5(7) .
C7 C8 Ru2 C1 -173.1(3) .
C9 C8 Ru2 C1 54.6(4) .
C7 C8 Ru2 C2 -136.5(4) .
C9 C8 Ru2 C2 91.2(4) .
C7 C8 Ru2 C14 -28.4(4) .
C9 C8 Ru2 C14 -160.7(3) .
C7 C8 Ru2 C4 103.5(4) .
C9 C8 Ru2 C4 -28.8(4) .
C7 C8 Ru2 C9 132.3(5) .
C7 C8 Ru2 C5 65.6(4) .
C9 C8 Ru2 C5 -66.7(4) .
C7 C8 Ru2 C6 29.7(4) .
C9 C8 Ru2 C6 -102.6(4) .
C9 C8 Ru2 C7 -132.3(5) .
C7 C8 Ru2 Ru3 -95.8(4) .
C9 C8 Ru2 Ru3 131.8(3) .
C7 C8 Ru2 Ru1 127.3(4) .
C9 C8 Ru2 Ru1 -5.0(6) .
C18 Ru1 Ru2 C1 37.4(10) .
C19 Ru1 Ru2 C1 -155.9(3) .
C12 Ru1 Ru2 C1 117.7(3) .
C10 Ru1 Ru2 C1 -24.2(3) .
C11 Ru1 Ru2 C1 -59.7(3) .
Ru3 Ru1 Ru2 C1 73.5(2) .
C18 Ru1 Ru2 C2 11.6(10) .
C19 Ru1 Ru2 C2 178.3(3) .
C12 Ru1 Ru2 C2 91.9(2) .
C1 Ru1 Ru2 C2 -25.8(3) .
C10 Ru1 Ru2 C2 -50.0(2) .
C11 Ru1 Ru2 C2 -85.6(2) .
Ru3 Ru1 Ru2 C2 47.73(16) .
C18 Ru1 Ru2 C14 -88.4(10) .
C19 Ru1 Ru2 C14 78.3(2) .
C12 Ru1 Ru2 C14 -8.0(2) .
C1 Ru1 Ru2 C14 -125.7(3) .
C10 Ru1 Ru2 C14 -150.0(2) .
C11 Ru1 Ru2 C14 174.5(2) .
Ru3 Ru1 Ru2 C14 -52.19(15) .
C18 Ru1 Ru2 C4 134.4(10) .
C19 Ru1 Ru2 C4 -58.9(3) .
C12 Ru1 Ru2 C4 -145.2(2) .
C1 Ru1 Ru2 C4 97.1(3) .
C10 Ru1 Ru2 C4 72.8(2) .
C11 Ru1 Ru2 C4 37.3(2) .
Ru3 Ru1 Ru2 C4 170.60(17) .
C18 Ru1 Ru2 C9 109.5(10) .
C19 Ru1 Ru2 C9 -83.8(3) .
C12 Ru1 Ru2 C9 -170.2(2) .
C1 Ru1 Ru2 C9 72.1(3) .
C10 Ru1 Ru2 C9 47.9(2) .
C11 Ru1 Ru2 C9 12.4(2) .
Ru3 Ru1 Ru2 C9 145.65(19) .
C18 Ru1 Ru2 C5 171.5(10) .
C19 Ru1 Ru2 C5 -21.8(3) .
C12 Ru1 Ru2 C5 -108.2(2) .
C1 Ru1 Ru2 C5 134.1(3) .
C10 Ru1 Ru2 C5 109.9(2) .
C11 Ru1 Ru2 C5 74.4(2) .
Ru3 Ru1 Ru2 C5 -152.33(17) .
C18 Ru1 Ru2 C6 -162.8(10) .
C19 Ru1 Ru2 C6 3.9(3) .
C12 Ru1 Ru2 C6 -82.5(3) .
C1 Ru1 Ru2 C6 159.8(3) .
C10 Ru1 Ru2 C6 135.6(2) .
C11 Ru1 Ru2 C6 100.0(2) .
Ru3 Ru1 Ru2 C6 -126.67(19) .
C18 Ru1 Ru2 C7 -162.5(11) .
C19 Ru1 Ru2 C7 4.2(4) .
C12 Ru1 Ru2 C7 -82.2(4) .
C1 Ru1 Ru2 C7 160.1(4) .
C10 Ru1 Ru2 C7 135.9(4) .
C11 Ru1 Ru2 C7 100.4(4) .
Ru3 Ru1 Ru2 C7 -126.3(4) .
C18 Ru1 Ru2 C8 112.8(11) .
C19 Ru1 Ru2 C8 -80.5(4) .
C12 Ru1 Ru2 C8 -166.9(4) .
C1 Ru1 Ru2 C8 75.4(4) .
C10 Ru1 Ru2 C8 51.2(4) .
C11 Ru1 Ru2 C8 15.7(4) .
Ru3 Ru1 Ru2 C8 149.0(4) .
C18 Ru1 Ru2 Ru3 -36.2(10) .
C19 Ru1 Ru2 Ru3 130.5(2) .
C12 Ru1 Ru2 Ru3 44.17(16) .
C1 Ru1 Ru2 Ru3 -73.5(2) .
C10 Ru1 Ru2 Ru3 -97.77(16) .
C11 Ru1 Ru2 Ru3 -133.29(15) .
O31 C31 Ru3 C32 -1E1(3) .
O31 C31 Ru3 C2 8E1(3) .
O31 C31 Ru3 C12 -15E1(3) .
O31 C31 Ru3 C13 -12E1(3) .
O31 C31 Ru3 C14 -10E1(3) .
O31 C31 Ru3 C1 12E1(3) .
O31 C31 Ru3 Ru2 13E1(3) .
O31 C31 Ru3 Ru1 17E1(3) .
O32 C32 Ru3 C31 -105(17) .
O32 C32 Ru3 C2 143(17) .
O32 C32 Ru3 C12 -12(17) .
O32 C32 Ru3 C13 7(17) .
O32 C32 Ru3 C14 43(17) .
O32 C32 Ru3 C1 140(17) .
O32 C32 Ru3 Ru2 91(17) .
O32 C32 Ru3 Ru1 83(17) .
C1 C2 Ru3 C31 93.5(4) .
Si1 C2 Ru3 C31 -58.4(5) .
Ru2 C2 Ru3 C31 158.9(2) .
C1 C2 Ru3 C32 -176.4(4) .
Si1 C2 Ru3 C32 31.7(5) .
Ru2 C2 Ru3 C32 -111.1(2) .
C1 C2 Ru3 C12 -18.1(5) .
Si1 C2 Ru3 C12 -170.0(3) .
Ru2 C2 Ru3 C12 47.2(3) .
C1 C2 Ru3 C13 -64.9(5) .
Si1 C2 Ru3 C13 143.1(4) .
Ru2 C2 Ru3 C13 0.4(3) .
C1 C2 Ru3 C14 -86.4(4) .
Si1 C2 Ru3 C14 121.7(4) .
Ru2 C2 Ru3 C14 -21.0(2) .
Si1 C2 Ru3 C1 -151.9(7) .
Ru2 C2 Ru3 C1 65.4(3) .
C1 C2 Ru3 Ru2 -65.4(3) .
Si1 C2 Ru3 Ru2 142.7(5) .
C1 C2 Ru3 Ru1 -6.6(3) .
Si1 C2 Ru3 Ru1 -158.5(4) .
Ru2 C2 Ru3 Ru1 58.73(11) .
C13 C12 Ru3 C31 124.1(4) .
Ru1 C12 Ru3 C31 -104.3(2) .
C13 C12 Ru3 C32 32.2(5) .
Ru1 C12 Ru3 C32 163.8(3) .
C13 C12 Ru3 C2 -115.8(4) .
Ru1 C12 Ru3 C2 15.8(3) .
Ru1 C12 Ru3 C13 131.7(4) .
C13 C12 Ru3 C14 -30.6(3) .
Ru1 C12 Ru3 C14 101.1(2) .
C13 C12 Ru3 C1 -125.7(4) .
Ru1 C12 Ru3 C1 6.0(2) .
C13 C12 Ru3 Ru2 -80.1(3) .
Ru1 C12 Ru3 Ru2 51.59(14) .
C13 C12 Ru3 Ru1 -131.7(4) .
C12 C13 Ru3 C31 -63.3(4) .
C14 C13 Ru3 C31 165.9(3) .
Si3 C13 Ru3 C31 56.4(4) .
C12 C13 Ru3 C32 -157.6(4) .
C14 C13 Ru3 C32 71.6(4) .
Si3 C13 Ru3 C32 -37.8(4) .
C12 C13 Ru3 C2 95.1(4) .
C14 C13 Ru3 C2 -35.7(4) .
Si3 C13 Ru3 C2 -145.2(3) .
C14 C13 Ru3 C12 -130.8(5) .
Si3 C13 Ru3 C12 119.7(6) .
C12 C13 Ru3 C14 130.8(5) .
Si3 C13 Ru3 C14 -109.5(5) .
C12 C13 Ru3 C1 62.3(4) .
C14 C13 Ru3 C1 -68.5(3) .
Si3 C13 Ru3 C1 -178.0(3) .
C12 C13 Ru3 Ru2 95.4(3) .
C14 C13 Ru3 Ru2 -35.4(3) .
Si3 C13 Ru3 Ru2 -144.8(4) .
C12 C13 Ru3 Ru1 34.1(3) .
C14 C13 Ru3 Ru1 -96.7(3) .
Si3 C13 Ru3 Ru1 153.9(4) .
O14 C14 Ru3 C31 89.1(7) .
C13 C14 Ru3 C31 -25.5(6) .
Ru2 C14 Ru3 C31 -158.5(4) .
O14 C14 Ru3 C32 2.0(6) .
C13 C14 Ru3 C32 -112.5(4) .
Ru2 C14 Ru3 C32 114.5(2) .
O14 C14 Ru3 C2 -91.0(6) .
C13 C14 Ru3 C2 154.4(3) .
Ru2 C14 Ru3 C2 21.4(2) .
O14 C14 Ru3 C12 143.8(6) .
C13 C14 Ru3 C12 29.2(3) .
Ru2 C14 Ru3 C12 -103.8(2) .
O14 C14 Ru3 C13 114.6(7) .
Ru2 C14 Ru3 C13 -133.0(4) .
O14 C14 Ru3 C1 -124.4(6) .
C13 C14 Ru3 C1 121.0(3) .
Ru2 C14 Ru3 C1 -12.00(17) .
O14 C14 Ru3 Ru2 -112.4(6) .
C13 C14 Ru3 Ru2 133.0(4) .
O14 C14 Ru3 Ru1 -170.5(6) .
C13 C14 Ru3 Ru1 74.9(3) .
Ru2 C14 Ru3 Ru1 -58.05(10) .
C2 C1 Ru3 C31 -99.5(4) .
C10 C1 Ru3 C31 44.4(6) .
Ru2 C1 Ru3 C31 175.0(2) .
Ru1 C1 Ru3 C31 89.3(2) .
C2 C1 Ru3 C32 4.5(5) .
C10 C1 Ru3 C32 148.3(5) .
Ru2 C1 Ru3 C32 -81.1(3) .
Ru1 C1 Ru3 C32 -166.8(3) .
C10 C1 Ru3 C2 143.8(7) .
Ru2 C1 Ru3 C2 -85.5(4) .
Ru1 C1 Ru3 C2 -171.2(4) .
C2 C1 Ru3 C12 165.4(4) .
C10 C1 Ru3 C12 -50.8(6) .
Ru2 C1 Ru3 C12 79.89(19) .
Ru1 C1 Ru3 C12 -5.8(2) .
C2 C1 Ru3 C13 133.8(4) .
C10 C1 Ru3 C13 -82.4(6) .
Ru2 C1 Ru3 C13 48.2(2) .
Ru1 C1 Ru3 C13 -37.4(2) .
C2 C1 Ru3 C14 98.5(4) .
C10 C1 Ru3 C14 -117.7(6) .
Ru2 C1 Ru3 C14 12.95(19) .
Ru1 C1 Ru3 C14 -72.74(18) .
C2 C1 Ru3 Ru2 85.5(4) .
C10 C1 Ru3 Ru2 -130.6(6) .
Ru1 C1 Ru3 Ru2 -85.69(16) .
C2 C1 Ru3 Ru1 171.2(4) .
C10 C1 Ru3 Ru1 -45.0(5) .
Ru2 C1 Ru3 Ru1 85.69(16) .
C1 Ru2 Ru3 C31 -11.6(5) .
C2 Ru2 Ru3 C31 -55.1(5) .
C14 Ru2 Ru3 C31 151.9(5) .
C4 Ru2 Ru3 C31 27.6(6) .
C9 Ru2 Ru3 C31 -53.3(6) .
C5 Ru2 Ru3 C31 97.5(5) .
C6 Ru2 Ru3 C31 150.4(5) .
C7 Ru2 Ru3 C31 -161.1(5) .
C8 Ru2 Ru3 C31 -113.0(5) .
Ru1 Ru2 Ru3 C31 47.6(5) .
C1 Ru2 Ru3 C32 122.9(3) .
C2 Ru2 Ru3 C32 79.4(3) .
C14 Ru2 Ru3 C32 -73.7(3) .
C4 Ru2 Ru3 C32 162.0(4) .
C9 Ru2 Ru3 C32 81.2(4) .
C5 Ru2 Ru3 C32 -128.0(3) .
C6 Ru2 Ru3 C32 -75.2(3) .
C7 Ru2 Ru3 C32 -26.7(3) .
C8 Ru2 Ru3 C32 21.4(3) .
Ru1 Ru2 Ru3 C32 -177.9(2) .
C1 Ru2 Ru3 C2 43.5(3) .
C14 Ru2 Ru3 C2 -153.1(3) .
C4 Ru2 Ru3 C2 82.6(4) .
C9 Ru2 Ru3 C2 1.8(4) .
C5 Ru2 Ru3 C2 152.6(3) .
C6 Ru2 Ru3 C2 -154.6(3) .
C7 Ru2 Ru3 C2 -106.0(3) .
C8 Ru2 Ru3 C2 -58.0(3) .
Ru1 Ru2 Ru3 C2 102.7(2) .
C1 Ru2 Ru3 C12 -100.0(2) .
C2 Ru2 Ru3 C12 -143.5(3) .
C14 Ru2 Ru3 C12 63.4(2) .
C4 Ru2 Ru3 C12 -60.9(4) .
C9 Ru2 Ru3 C12 -141.7(3) .
C5 Ru2 Ru3 C12 9.1(3) .
C6 Ru2 Ru3 C12 61.9(3) .
C7 Ru2 Ru3 C12 110.4(3) .
C8 Ru2 Ru3 C12 158.5(3) .
Ru1 Ru2 Ru3 C12 -40.81(16) .
C1 Ru2 Ru3 C13 -136.2(2) .
C2 Ru2 Ru3 C13 -179.7(2) .
C14 Ru2 Ru3 C13 27.2(2) .
C4 Ru2 Ru3 C13 -97.1(4) .
C9 Ru2 Ru3 C13 -177.9(3) .
C5 Ru2 Ru3 C13 -27.1(3) .
C6 Ru2 Ru3 C13 25.7(2) .
C7 Ru2 Ru3 C13 74.3(3) .
C8 Ru2 Ru3 C13 122.3(3) .
Ru1 Ru2 Ru3 C13 -76.99(14) .
C1 Ru2 Ru3 C14 -163.4(2) .
C2 Ru2 Ru3 C14 153.1(3) .
C4 Ru2 Ru3 C14 -124.3(4) .
C9 Ru2 Ru3 C14 154.9(3) .
C5 Ru2 Ru3 C14 -54.3(3) .
C6 Ru2 Ru3 C14 -1.5(3) .
C7 Ru2 Ru3 C14 47.0(3) .
C8 Ru2 Ru3 C14 95.1(3) .
Ru1 Ru2 Ru3 C14 -104.22(17) .
C2 Ru2 Ru3 C1 -43.5(3) .
C14 Ru2 Ru3 C1 163.4(2) .
C4 Ru2 Ru3 C1 39.1(4) .
C9 Ru2 Ru3 C1 -41.7(3) .
C5 Ru2 Ru3 C1 109.1(3) .
C6 Ru2 Ru3 C1 161.9(3) .
C7 Ru2 Ru3 C1 -149.6(3) .
C8 Ru2 Ru3 C1 -101.5(3) .
Ru1 Ru2 Ru3 C1 59.19(17) .
C1 Ru2 Ru3 Ru1 -59.19(17) .
C2 Ru2 Ru3 Ru1 -102.7(2) .
C14 Ru2 Ru3 Ru1 104.22(17) .
C4 Ru2 Ru3 Ru1 -20.1(3) .
C9 Ru2 Ru3 Ru1 -100.9(3) .
C5 Ru2 Ru3 Ru1 49.9(3) .
C6 Ru2 Ru3 Ru1 102.7(2) .
C7 Ru2 Ru3 Ru1 151.3(2) .
C8 Ru2 Ru3 Ru1 -160.7(2) .
C18 Ru1 Ru3 C31 10.5(3) .
C19 Ru1 Ru3 C31 125.1(3) .
C12 Ru1 Ru3 C31 82.5(3) .
C1 Ru1 Ru3 C31 -105.6(3) .
C10 Ru1 Ru3 C31 -86.1(2) .
C11 Ru1 Ru3 C31 -101.4(3) .
Ru2 Ru1 Ru3 C31 -162.0(2) .
C18 Ru1 Ru3 C32 -177.7(10) .
C19 Ru1 Ru3 C32 -63.1(11) .
C12 Ru1 Ru3 C32 -105.8(10) .
C1 Ru1 Ru3 C32 66.2(10) .
C10 Ru1 Ru3 C32 85.7(10) .
C11 Ru1 Ru3 C32 70.3(10) .
Ru2 Ru1 Ru3 C32 9.7(10) .
C18 Ru1 Ru3 C2 120.9(3) .
C19 Ru1 Ru3 C2 -124.4(3) .
C12 Ru1 Ru3 C2 -167.1(3) .
C1 Ru1 Ru3 C2 4.9(2) .
C10 Ru1 Ru3 C2 24.4(2) .
C11 Ru1 Ru3 C2 9.0(2) .
Ru2 Ru1 Ru3 C2 -51.59(16) .
C18 Ru1 Ru3 C12 -71.9(3) .
C19 Ru1 Ru3 C12 42.7(3) .
C1 Ru1 Ru3 C12 172.0(3) .
C10 Ru1 Ru3 C12 -168.5(3) .
C11 Ru1 Ru3 C12 176.1(3) .
Ru2 Ru1 Ru3 C12 115.5(2) .
C18 Ru1 Ru3 C13 -99.3(3) .
C19 Ru1 Ru3 C13 15.3(3) .
C12 Ru1 Ru3 C13 -27.3(3) .
C1 Ru1 Ru3 C13 144.6(2) .
C10 Ru1 Ru3 C13 164.1(2) .
C11 Ru1 Ru3 C13 148.8(2) .
Ru2 Ru1 Ru3 C13 88.18(15) .
C18 Ru1 Ru3 C14 -137.6(3) .
C19 Ru1 Ru3 C14 -23.0(3) .
C12 Ru1 Ru3 C14 -65.6(3) .
C1 Ru1 Ru3 C14 106.3(2) .
C10 Ru1 Ru3 C14 125.8(2) .
C11 Ru1 Ru3 C14 110.5(2) .
Ru2 Ru1 Ru3 C14 49.89(15) .
C18 Ru1 Ru3 C1 116.1(3) .
C19 Ru1 Ru3 C1 -129.3(3) .
C12 Ru1 Ru3 C1 -172.0(3) .
C10 Ru1 Ru3 C1 19.5(2) .
C11 Ru1 Ru3 C1 4.1(2) .
Ru2 Ru1 Ru3 C1 -56.45(18) .
C18 Ru1 Ru3 Ru2 172.5(2) .
C19 Ru1 Ru3 Ru2 -72.9(2) .
C12 Ru1 Ru3 Ru2 -115.5(2) .
C1 Ru1 Ru3 Ru2 56.45(17) .
C10 Ru1 Ru3 Ru2 75.95(15) .
C11 Ru1 Ru3 Ru2 60.59(19) .
C25B C20B Si3 C13 -168.9(5) .
C21B C20B Si3 C13 11.3(6) .
C25B C20B Si3 C20D -43.2(6) .
C21B C20B Si3 C20D 137.0(6) .
C25B C20B Si3 C20C 74.5(6) .
C21B C20B Si3 C20C -105.3(6) .
C12 C13 Si3 C20B -107.3(5) .
C14 C13 Si3 C20B 72.4(5) .
Ru3 C13 Si3 C20B 160.2(4) .
C12 C13 Si3 C20D 130.6(5) .
C14 C13 Si3 C20D -49.6(5) .
Ru3 C13 Si3 C20D 38.1(5) .
C12 C13 Si3 C20C 9.2(6) .
C14 C13 Si3 C20C -171.0(4) .
Ru3 C13 Si3 C20C -83.3(4) .
C25D C20D Si3 C20B 154.5(5) .
C21D C20D Si3 C20B -24.3(6) .
C25D C20D Si3 C13 -85.5(6) .
C21D C20D Si3 C13 95.6(6) .
C25D C20D Si3 C20C 36.3(6) .
C21D C20D Si3 C20C -142.5(5) .
C21C C20C Si3 C20B -16.4(8) .
C25C C20C Si3 C20B 166.5(6) .
C21C C20C Si3 C13 -131.3(7) .
C25C C20C Si3 C13 51.6(6) .
C21C C20C Si3 C20D 102.6(7) .
C25C C20C Si3 C20D -74.5(6) .
C10 C11 Si2 C20A -167.4(5) .
Ru1 C11 Si2 C20A -86.8(3) .
C10 C11 Si2 C20 68.4(6) .
Ru1 C11 Si2 C20 149.0(3) .
C10 C11 Si2 C4 -44.2(6) .
Ru1 C11 Si2 C4 36.4(4) .
C21A C20A Si2 C11 135.9(6) .
C25A C20A Si2 C11 -40.1(6) .
C21A C20A Si2 C20 -101.5(6) .
C25A C20A Si2 C20 82.5(6) .
C21A C20A Si2 C4 14.2(7) .
C25A C20A Si2 C4 -161.7(5) .
C25 C20 Si2 C11 -15.9(7) .
C21 C20 Si2 C11 169.1(5) .
C25 C20 Si2 C20A -139.5(6) .
C21 C20 Si2 C20A 45.6(6) .
C25 C20 Si2 C4 100.0(6) .
C21 C20 Si2 C4 -74.9(6) .
C9 C4 Si2 C11 84.7(5) .
C5 C4 Si2 C11 -85.5(5) .
Ru2 C4 Si2 C11 0.9(4) .
C9 C4 Si2 C20A -152.4(5) .
C5 C4 Si2 C20A 37.4(6) .
Ru2 C4 Si2 C20A 123.7(3) .
C9 C4 Si2 C20 -31.6(5) .
C5 C4 Si2 C20 158.2(5) .
Ru2 C4 Si2 C20 -115.5(3) .
C1 C2 Si1 C17 144.4(6) .
Ru3 C2 Si1 C17 -72.9(5) .
Ru2 C2 Si1 C17 51.4(5) .
C1 C2 Si1 C16 -95.2(6) .
Ru3 C2 Si1 C16 47.5(5) .
Ru2 C2 Si1 C16 171.8(4) .
C1 C2 Si1 C15 22.8(7) .
Ru3 C2 Si1 C15 165.5(5) .
Ru2 C2 Si1 C15 -70.2(5) .
Cl2B C51B Cl1B Cl3B 147(10) 1_655
Cl4B C50B Cl3B C51B 50(10) 1_455
Cl4B C50B Cl3B Cl1B 132(8) 1_455
